data_1502346
loop_
_publ_author_name
'Giovanelli, Emerson'
'Leroux, S\'ebastien'
'Moisan, Lionel'
'Carreyre, H\'el\`ene'
'Thu\'ery, Pierre'
'Buisson, David-Alexandre'
'Meddour, Abdelkrim'
'Coustard, Jean-Marie'
'Thibaudeau, S\'ebastien'
'Rousseau, Bernard'
'Nicolas, Marc'
'Hellier, Paul'
'Doris, Eric'

_publ_section_title
;
 On the elucidation of the mechanism of Vinca alkaloid fluorination in
 superacidic medium.
;
_journal_issue 15
_journal_name_full 'Organic letters'
_journal_page_first 4116
_journal_page_last 4119
_journal_paper_doi 10.1021/ol201637m
_journal_volume 13
_journal_year 2011
_chemical_absolute_configuration syn
_chemical_formula_sum 'C21 H24 N2 O2'
_chemical_formula_weight 336.42
_space_group_IT_number 92
_symmetry_cell_setting tetragonal
_symmetry_space_group_name_Hall 'P 4abw 2nw'
_symmetry_space_group_name_H-M 'P 41 21 2'
_atom_sites_solution_hydrogens geom
_atom_sites_solution_primary direct
_atom_sites_solution_secondary difmap
_audit_creation_method SHELXL-97
_cell_angle_alpha 90.00
_cell_angle_beta 90.00
_cell_angle_gamma 90.00
_cell_formula_units_Z 8
_cell_length_a 9.1072(3)
_cell_length_b 9.1072(3)
_cell_length_c 42.969(3)
_cell_measurement_reflns_used 21434
_cell_measurement_temperature 100(2)
_cell_measurement_theta_max 25.67
_cell_measurement_theta_min 2.93
_cell_volume 3563.9(3)
_computing_cell_refinement 'DENZO-SMN (Otwinowski & Minor, 1997)'
_computing_data_collection 'Kappa-CCD software (Nonius B.V., 1998)'
_computing_data_reduction 'DENZO-SMN (Otwinowski & Minor, 1997)'
_computing_molecular_graphics 'SHELXTL (Sheldrick, 2008)'
_computing_publication_material 'SHELXTL (Sheldrick, 2008)'
_computing_structure_refinement 'SHELXL-97 (Sheldrick, 2008)'
_computing_structure_solution 'SHELXS-97 (Sheldrick, 2008)'
_diffrn_ambient_temperature 100(2)
_diffrn_measured_fraction_theta_full 0.963
_diffrn_measured_fraction_theta_max 0.963
_diffrn_measurement_device_type 'Nonius Kappa-CCD'
_diffrn_measurement_method '\f scans'
_diffrn_radiation_monochromator graphite
_diffrn_radiation_source 'fine-focus sealed tube'
_diffrn_radiation_type MoK\a
_diffrn_radiation_wavelength 0.71073
_diffrn_reflns_av_R_equivalents 0.0389
_diffrn_reflns_av_sigmaI/netI 0.0574
_diffrn_reflns_limit_h_max 10
_diffrn_reflns_limit_h_min -10
_diffrn_reflns_limit_k_max 7
_diffrn_reflns_limit_k_min -7
_diffrn_reflns_limit_l_max 51
_diffrn_reflns_limit_l_min -51
_diffrn_reflns_number 21434
_diffrn_reflns_theta_full 25.67
_diffrn_reflns_theta_max 25.67
_diffrn_reflns_theta_min 2.93
_diffrn_standards_decay_% none
_diffrn_standards_interval_time 0
_exptl_absorpt_coefficient_mu 0.081
_exptl_absorpt_correction_type none
_exptl_crystal_colour colourless
_exptl_crystal_density_diffrn 1.254
_exptl_crystal_description irregular
_exptl_crystal_F_000 1440
_exptl_crystal_size_max 0.35
_exptl_crystal_size_mid 0.30
_exptl_crystal_size_min 0.25
_refine_diff_density_max 0.137
_refine_diff_density_min -0.175
_refine_diff_density_rms 0.039
_refine_ls_abs_structure_details 'Flack H D (1983), Acta Cryst. A39, 876-881'
_refine_ls_abs_structure_Flack 0(2)
_refine_ls_extinction_method none
_refine_ls_goodness_of_fit_ref 1.074
_refine_ls_hydrogen_treatment constr
_refine_ls_matrix_type full
_refine_ls_number_parameters 228
_refine_ls_number_reflns 2004
_refine_ls_number_restraints 0
_refine_ls_restrained_S_all 1.074
_refine_ls_R_factor_all 0.0605
_refine_ls_R_factor_gt 0.0442
_refine_ls_shift/su_max 0.001
_refine_ls_shift/su_mean 0.000
_refine_ls_structure_factor_coef Fsqd
_refine_ls_weighting_details 'calc w=1/[\s^2^(Fo^2^)+(0.0488P)^2^+0.6721P] where P=(Fo^2^+2Fc^2^)/3'
_refine_ls_weighting_scheme calc
_refine_ls_wR_factor_gt 0.0980
_refine_ls_wR_factor_ref 0.1054
_reflns_number_gt 1640
_reflns_number_total 2004
_reflns_threshold_expression >2sigma(I)
_cod_data_source_file ol201637m_si_002.cif
_cod_data_source_block isocatharanthine_12
_cod_database_code 1502346

loop_
_symmetry_equiv_pos_as_xyz
'x, y, z'
'-x, -y, z+1/2'
'-y+1/2, x+1/2, z+1/4'
'y+1/2, -x+1/2, z+3/4'
'-x+1/2, y+1/2, -z+1/4'
'x+1/2, -y+1/2, -z+3/4'
'y, x, -z'
'-y, -x, -z+1/2'

loop_
_atom_site_label
_atom_site_type_symbol
_atom_site_fract_x
_atom_site_fract_y
_atom_site_fract_z
_atom_site_U_iso_or_equiv
_atom_site_adp_type
_atom_site_occupancy
_atom_site_symmetry_multiplicity
_atom_site_calc_flag
_atom_site_refinement_flags
O1 O 0.1903(2) 0.3663(2) 0.94457(4) 0.0375(5) Uani 1 1 d .
O2 O 0.2028(2) 0.4447(2) 0.99393(4) 0.0335(5) Uani 1 1 d .
N6 N 0.3317(3) 0.7851(3) 0.91672(5) 0.0339(6) Uani 1 1 d .
N16 N 0.5117(2) 0.3468(3) 0.94626(5) 0.0285(5) Uani 1 1 d .
H16 H 0.4716 0.2917 0.9647 0.034 Uiso 1 1 d R
C1 C 0.4065(3) 0.6747(3) 0.97842(6) 0.0308(7) Uani 1 1 d .
H1A H 0.3765 0.6412 0.9989 0.037 Uiso 1 1 calc R
H1B H 0.5130 0.6765 0.9778 0.037 Uiso 1 1 calc R
C2 C 0.3462(4) 0.8301(3) 0.97261(6) 0.0375(7) Uani 1 1 d .
H2 H 0.3826 0.8978 0.9886 0.045 Uiso 1 1 calc R
C3 C 0.1790(4) 0.8257(4) 0.97311(7) 0.0469(8) Uani 1 1 d .
H3A H 0.1451 0.7937 0.9934 0.056 Uiso 1 1 calc R
H3B H 0.1401 0.9232 0.9692 0.056 Uiso 1 1 calc R
C4 C 0.1254(3) 0.7215(4) 0.94855(6) 0.0395(8) Uani 1 1 d .
C5 C 0.2524(3) 0.6614(3) 0.92984(6) 0.0324(7) Uani 1 1 d .
H5 H 0.2153 0.5987 0.9131 0.039 Uiso 1 1 calc R
C7 C 0.4232(3) 0.7531(4) 0.88946(6) 0.0381(7) Uani 1 1 d .
H7A H 0.4461 0.8455 0.8793 0.046 Uiso 1 1 calc R
H7B H 0.3648 0.6960 0.8750 0.046 Uiso 1 1 calc R
C8 C 0.5665(3) 0.6717(3) 0.89491(7) 0.0383(7) Uani 1 1 d .
H8A H 0.6123 0.6547 0.8749 0.046 Uiso 1 1 calc R
H8B H 0.6312 0.7354 0.9067 0.046 Uiso 1 1 calc R
C9 C 0.5566(3) 0.5269(3) 0.91165(6) 0.0292(6) Uani 1 1 d .
C10 C 0.6544(3) 0.4060(3) 0.90570(6) 0.0303(6) Uani 1 1 d .
C11 C 0.7603(3) 0.3780(4) 0.88249(7) 0.0384(7) Uani 1 1 d .
H11 H 0.7823 0.4487 0.8676 0.046 Uiso 1 1 calc R
C12 C 0.8306(4) 0.2437(4) 0.88233(7) 0.0437(8) Uani 1 1 d .
H12 H 0.8998 0.2236 0.8670 0.052 Uiso 1 1 calc R
C13 C 0.7994(3) 0.1376(4) 0.90477(7) 0.0445(8) Uani 1 1 d .
H13 H 0.8485 0.0482 0.9041 0.053 Uiso 1 1 calc R
C14 C 0.6970(3) 0.1621(3) 0.92803(7) 0.0370(7) Uani 1 1 d .
H14 H 0.6780 0.0918 0.9432 0.044 Uiso 1 1 calc R
C15 C 0.6239(3) 0.2963(3) 0.92776(6) 0.0299(6) Uani 1 1 d .
C17 C 0.4695(3) 0.4862(3) 0.93630(5) 0.0274(6) Uani 1 1 d .
C18 C 0.3476(3) 0.5668(3) 0.95314(6) 0.0269(6) Uani 1 1 d .
C19 C 0.3986(4) 0.8791(3) 0.94040(7) 0.0412(8) Uani 1 1 d .
H19A H 0.3709 0.9806 0.9368 0.049 Uiso 1 1 calc R
H19B H 0.5047 0.8720 0.9392 0.049 Uiso 1 1 calc R
C20 C -0.0139(4) 0.6753(4) 0.94394(7) 0.0538(10) Uani 1 1 d .
H20 H -0.0310 0.6086 0.9280 0.065 Uiso 1 1 calc R
C21 C -0.1420(4) 0.7246(6) 0.96295(9) 0.0782(15) Uani 1 1 d .
H21A H -0.1161 0.7228 0.9846 0.117 Uiso 1 1 calc R
H21B H -0.2236 0.6600 0.9594 0.117 Uiso 1 1 calc R
H21C H -0.1686 0.8227 0.9571 0.117 Uiso 1 1 calc R
C22 C 0.2412(3) 0.4543(3) 0.96686(6) 0.0289(6) Uani 1 1 d .
C23 C 0.0823(4) 0.2572(4) 0.95346(8) 0.0497(9) Uani 1 1 d .
H23A H 0.1158 0.2058 0.9716 0.075 Uiso 1 1 calc R
H23B H 0.0690 0.1887 0.9367 0.075 Uiso 1 1 calc R
H23C H -0.0094 0.3047 0.9579 0.075 Uiso 1 1 calc R

loop_
_atom_site_aniso_label
_atom_site_aniso_U_11
_atom_site_aniso_U_22
_atom_site_aniso_U_33
_atom_site_aniso_U_23
_atom_site_aniso_U_13
_atom_site_aniso_U_12
O1 0.0327(12) 0.0457(14) 0.0339(10) -0.0109(9) 0.0032(9) -0.0132(10)
O2 0.0319(12) 0.0418(12) 0.0270(10) 0.0012(9) 0.0013(8) -0.0054(9)
N6 0.0378(15) 0.0347(14) 0.0293(12) 0.0040(10) 0.0017(10) 0.0011(11)
N16 0.0284(13) 0.0326(14) 0.0244(11) 0.0020(10) -0.0012(9) 0.0007(11)
C1 0.0339(16) 0.0332(17) 0.0254(13) -0.0016(12) -0.0010(11) -0.0014(13)
C2 0.051(2) 0.0301(17) 0.0316(15) -0.0017(12) -0.0011(14) 0.0038(15)
C3 0.051(2) 0.049(2) 0.0406(17) -0.0022(15) 0.0043(15) 0.0173(17)
C4 0.0333(18) 0.054(2) 0.0314(15) 0.0057(14) -0.0003(13) 0.0114(15)
C5 0.0291(16) 0.0412(18) 0.0269(14) 0.0018(12) -0.0019(12) 0.0027(13)
C7 0.0440(19) 0.0413(19) 0.0292(14) 0.0040(13) 0.0053(13) 0.0010(15)
C8 0.0403(18) 0.0402(19) 0.0344(15) 0.0042(13) 0.0061(13) -0.0028(14)
C9 0.0304(16) 0.0308(16) 0.0263(13) -0.0010(11) 0.0008(11) -0.0005(12)
C10 0.0258(16) 0.0351(17) 0.0301(14) -0.0052(11) -0.0010(12) -0.0012(12)
C11 0.0338(17) 0.0460(19) 0.0353(15) -0.0067(14) 0.0060(13) -0.0040(15)
C12 0.0339(19) 0.050(2) 0.0476(18) -0.0127(16) 0.0055(14) 0.0031(16)
C13 0.0351(19) 0.0416(19) 0.0567(19) -0.0154(16) -0.0022(15) 0.0061(15)
C14 0.0312(17) 0.0359(18) 0.0441(16) -0.0037(14) -0.0063(13) -0.0007(14)
C15 0.0258(15) 0.0323(16) 0.0317(14) -0.0046(12) -0.0026(11) -0.0029(13)
C17 0.0289(16) 0.0291(16) 0.0241(12) -0.0025(11) -0.0025(11) -0.0020(12)
C18 0.0250(15) 0.0309(16) 0.0248(13) -0.0010(11) -0.0007(11) -0.0012(12)
C19 0.055(2) 0.0299(17) 0.0389(17) 0.0032(13) 0.0001(14) 0.0011(15)
C20 0.038(2) 0.085(3) 0.0390(17) 0.0038(18) 0.0003(14) 0.0131(19)
C21 0.040(2) 0.139(4) 0.056(2) 0.000(3) 0.0049(18) 0.025(3)
C22 0.0211(15) 0.0342(17) 0.0314(15) -0.0036(12) -0.0013(12) 0.0013(12)
C23 0.042(2) 0.053(2) 0.054(2) -0.0104(17) 0.0079(15) -0.0231(17)

loop_
_atom_type_symbol
_atom_type_description
_atom_type_scat_dispersion_real
_atom_type_scat_dispersion_imag
_atom_type_scat_source
C C 0.0033 0.0016 'International Tables Vol C Tables 4.2.6.8 and 6.1.1.4'
H H 0.0000 0.0000 'International Tables Vol C Tables 4.2.6.8 and 6.1.1.4'
N N 0.0061 0.0033 'International Tables Vol C Tables 4.2.6.8 and 6.1.1.4'
O O 0.0106 0.0060 'International Tables Vol C Tables 4.2.6.8 and 6.1.1.4'

loop_
_geom_angle_atom_site_label_1
_geom_angle_atom_site_label_2
_geom_angle_atom_site_label_3
_geom_angle
C22 O1 C23 117.3(2)
C5 N6 C19 113.0(2)
C5 N6 C7 116.0(2)
C19 N6 C7 115.8(2)
C15 N16 C17 109.4(2)
C15 N16 H16 124.0
C17 N16 H16 126.5
C2 C1 C18 110.1(2)
C2 C1 H1A 109.6
C18 C1 H1A 109.6
C2 C1 H1B 109.6
C18 C1 H1B 109.6
H1A C1 H1B 108.2
C3 C2 C19 109.4(2)
C3 C2 C1 109.3(3)
C19 C2 C1 107.7(2)
C3 C2 H2 110.1
C19 C2 H2 110.1
C1 C2 H2 110.1
C4 C3 C2 109.4(3)
C4 C3 H3A 109.8
C2 C3 H3A 109.8
C4 C3 H3B 109.8
C2 C3 H3B 109.8
H3A C3 H3B 108.2
C20 C4 C3 127.3(3)
C20 C4 C5 121.8(3)
C3 C4 C5 110.7(3)
N6 C5 C4 107.8(3)
N6 C5 C18 113.4(2)
C4 C5 C18 106.3(2)
N6 C5 H5 109.8
C4 C5 H5 109.8
C18 C5 H5 109.8
N6 C7 C8 117.5(2)
N6 C7 H7A 107.9
C8 C7 H7A 107.9
N6 C7 H7B 107.9
C8 C7 H7B 107.9
H7A C7 H7B 107.2
C9 C8 C7 116.8(3)
C9 C8 H8A 108.1
C7 C8 H8A 108.1
C9 C8 H8B 108.1
C7 C8 H8B 108.1
H8A C8 H8B 107.3
C17 C9 C10 106.7(2)
C17 C9 C8 129.7(3)
C10 C9 C8 123.3(2)
C15 C10 C11 118.9(3)
C15 C10 C9 107.5(2)
C11 C10 C9 133.4(3)
C12 C11 C10 118.7(3)
C12 C11 H11 120.6
C10 C11 H11 120.6
C11 C12 C13 121.1(3)
C11 C12 H12 119.5
C13 C12 H12 119.5
C14 C13 C12 121.7(3)
C14 C13 H13 119.2
C12 C13 H13 119.2
C13 C14 C15 117.2(3)
C13 C14 H14 121.4
C15 C14 H14 121.4
N16 C15 C14 130.1(3)
N16 C15 C10 107.4(2)
C14 C15 C10 122.4(3)
C9 C17 N16 108.8(2)
C9 C17 C18 131.3(3)
N16 C17 C18 119.8(2)
C17 C18 C22 108.9(2)
C17 C18 C1 112.7(2)
C22 C18 C1 111.8(2)
C17 C18 C5 111.3(2)
C22 C18 C5 105.2(2)
C1 C18 C5 106.7(2)
N6 C19 C2 109.2(2)
N6 C19 H19A 109.8
C2 C19 H19A 109.8
N6 C19 H19B 109.8
C2 C19 H19B 109.8
H19A C19 H19B 108.3
C4 C20 C21 124.0(3)
C4 C20 H20 118.0
C21 C20 H20 118.0
C20 C21 H21A 109.5
C20 C21 H21B 109.5
H21A C21 H21B 109.5
C20 C21 H21C 109.5
H21A C21 H21C 109.5
H21B C21 H21C 109.5
O2 C22 O1 122.9(3)
O2 C22 C18 126.8(2)
O1 C22 C18 110.3(2)
O1 C23 H23A 109.5
O1 C23 H23B 109.5
H23A C23 H23B 109.5
O1 C23 H23C 109.5
H23A C23 H23C 109.5
H23B C23 H23C 109.5

loop_
_geom_bond_atom_site_label_1
_geom_bond_atom_site_label_2
_geom_bond_distance
O1 C22 1.332(3)
O1 C23 1.450(4)
O2 C22 1.218(3)
N6 C5 1.452(4)
N6 C19 1.462(4)
N6 C7 1.467(3)
N16 C15 1.373(3)
N16 C17 1.394(4)
N16 H16 1.0079
C1 C2 1.538(4)
C1 C18 1.560(4)
C1 H1A 0.9700
C1 H1B 0.9700
C2 C3 1.524(5)
C2 C19 1.530(4)
C2 H2 0.9800
C3 C4 1.501(4)
C3 H3A 0.9700
C3 H3B 0.9700
C4 C20 1.351(5)
C4 C5 1.512(4)
C5 C18 1.580(4)
C5 H5 0.9800
C7 C8 1.519(4)
C7 H7A 0.9700
C7 H7B 0.9700
C8 C9 1.505(4)
C8 H8A 0.9700
C8 H8B 0.9700
C9 C17 1.375(4)
C9 C10 1.439(4)
C10 C15 1.405(4)
C10 C11 1.410(4)
C11 C12 1.381(5)
C11 H11 0.9300
C12 C13 1.394(4)
C12 H12 0.9300
C13 C14 1.385(4)
C13 H13 0.9300
C14 C15 1.392(4)
C14 H14 0.9300
C17 C18 1.515(4)
C18 C22 1.528(4)
C19 H19A 0.9700
C19 H19B 0.9700
C20 C21 1.493(4)
C20 H20 0.9300
C21 H21A 0.9600
C21 H21B 0.9600
C21 H21C 0.9600
C23 H23A 0.9600
C23 H23B 0.9600
C23 H23C 0.9600

loop_
_geom_hbond_atom_site_label_D
_geom_hbond_atom_site_label_H
_geom_hbond_atom_site_label_A
_geom_hbond_distance_DH
_geom_hbond_distance_HA
_geom_hbond_distance_DA
_geom_hbond_angle_DHA
_geom_hbond_site_symmetry_A
N16 H16 O2 1.01 1.97 2.949(3) 164.0 7_557
